data_7052845
loop_
_publ_author_name
'Famengo, Alessia'
'Pinero, Dalice'
'Jeannin, Olivier'
'Guizouarn, Thierry'
'Piekara-Sady, Lidia'
'Fourmigu\'e, Marc'

_publ_section_title
;
 Dithiolene complexes as metallo-ligands: a crown-ether approach
;
_journal_issue 3
_journal_name_full 'New Journal of Chemistry'
_journal_page_first 638
_journal_paper_doi 10.1039/c1nj20870e
_journal_volume 36
_journal_year 2012
_chemical_formula_moiety 'C24 H40 Na Ni O8 S8'
_chemical_formula_sum 'C24 H40 Na Ni O8 S8'
_chemical_formula_weight 794.74
_chemical_name_systematic
;
?
;
_space_group_IT_number 15
_symmetry_cell_setting monoclinic
_symmetry_Int_Tables_number 15
_symmetry_space_group_name_Hall '-C 2yc'
_symmetry_space_group_name_H-M 'C 1 2/c 1'
_atom_sites_solution_hydrogens geom
_atom_sites_solution_primary direct
_atom_sites_solution_secondary difmap
_audit_creation_method SHELXL-97
_cell_angle_alpha 90.00
_cell_angle_beta 127.742(2)
_cell_angle_gamma 90.00
_cell_formula_units_Z 4
_cell_length_a 23.6588(14)
_cell_length_b 10.1920(6)
_cell_length_c 17.5265(12)
_cell_measurement_reflns_used 2228
_cell_measurement_temperature 150(2)
_cell_measurement_theta_max 25.71
_cell_measurement_theta_min 2.35
_cell_volume 3342.0(4)
_computing_cell_refinement 'Bruker SMART (Bruker, 2002)'
_computing_data_collection 'Bruker SAINT (Bruker, 2002)'
_computing_data_reduction 'Bruker SAINT (Bruker, 2002)'
_computing_molecular_graphics 'Ortep-3 for Windows (Farrugia, 1997)'
_computing_publication_material 'WinGX publication routines (Farrugia, 1999)'
_computing_structure_refinement 'SHELXL-97 (Sheldrick, 1997)'
_computing_structure_solution 'SIR97 (ALtomare et al., 1999))'
_diffrn_ambient_temperature 150(2)
_diffrn_detector 'CCD plate'
_diffrn_measured_fraction_theta_full 0.989
_diffrn_measured_fraction_theta_max 0.989
_diffrn_measurement_device_type 'APEXII, Bruker-AXS'
_diffrn_measurement_method 'CCD rotation images, thin slices'
_diffrn_radiation_monochromator graphite
_diffrn_radiation_probe x-ray
_diffrn_radiation_type MoK\a
_diffrn_radiation_wavelength 0.71073
_diffrn_reflns_av_R_equivalents 0.0563
_diffrn_reflns_av_sigmaI/netI 0.0717
_diffrn_reflns_limit_h_max 30
_diffrn_reflns_limit_h_min -26
_diffrn_reflns_limit_k_max 12
_diffrn_reflns_limit_k_min -13
_diffrn_reflns_limit_l_max 22
_diffrn_reflns_limit_l_min -22
_diffrn_reflns_number 12062
_diffrn_reflns_theta_full 27.49
_diffrn_reflns_theta_max 27.49
_diffrn_reflns_theta_min 2.18
_exptl_absorpt_coefficient_mu 1.137
_exptl_absorpt_correction_T_max 0.934
_exptl_absorpt_correction_T_min 0.909
_exptl_absorpt_correction_type multi-scan
_exptl_absorpt_process_details
;
[Sheldrick, G.M. (2002). SADABS Bruker AXS Inc., Madison, Wisconsin, USA]
;
_exptl_crystal_colour black
_exptl_crystal_density_diffrn 1.580
_exptl_crystal_density_method 'not measured'
_exptl_crystal_description prism
_exptl_crystal_F_000 1660
_exptl_crystal_size_max 0.13
_exptl_crystal_size_mid 0.07
_exptl_crystal_size_min 0.06
_refine_diff_density_max 0.523
_refine_diff_density_min -0.617
_refine_diff_density_rms 0.163
_refine_ls_extinction_method none
_refine_ls_goodness_of_fit_ref 1.044
_refine_ls_hydrogen_treatment constr
_refine_ls_matrix_type full
_refine_ls_number_parameters 192
_refine_ls_number_reflns 3800
_refine_ls_number_restraints 0
_refine_ls_restrained_S_all 1.044
_refine_ls_R_factor_all 0.0829
_refine_ls_R_factor_gt 0.0417
_refine_ls_shift/su_max 0.000
_refine_ls_shift/su_mean 0.000
_refine_ls_structure_factor_coef Fsqd
_refine_ls_weighting_details 'calc w=1/[\s^2^(Fo^2^)+(0.0836P)^2^+0.0000P] where P=(Fo^2^+2Fc^2^)/3'
_refine_ls_weighting_scheme calc
_refine_ls_wR_factor_gt 0.1053
_refine_ls_wR_factor_ref 0.1568
_reflns_number_gt 2562
_reflns_number_total 3800
_reflns_threshold_expression >2sigma(I)
_cod_data_source_file c1nj20870e.txt
_cod_data_source_block import_OJI112_150K_08mar10
_cod_original_sg_symbol_H-M 'C 2/c'
_cod_database_code 7052845

loop_
_symmetry_equiv_pos_as_xyz
'x, y, z'
'-x, y, -z+1/2'
'x+1/2, y+1/2, z'
'-x+1/2, y+1/2, -z+1/2'
'-x, -y, -z'
'x, -y, z-1/2'
'-x+1/2, -y+1/2, -z'
'x+1/2, -y+1/2, z-1/2'

loop_
_atom_site_label
_atom_site_type_symbol
_atom_site_fract_x
_atom_site_fract_y
_atom_site_fract_z
_atom_site_U_iso_or_equiv
_atom_site_adp_type
_atom_site_occupancy
_atom_site_symmetry_multiplicity
_atom_site_calc_flag
_atom_site_refinement_flags
Ni Ni 0.7500 -0.2500 0.0000 0.0215(2) Uani 1 2 d S
Na1 Na 0.5000 -0.6588(2) -0.2500 0.0407(7) Uani 1 2 d S
S1 S 0.66354(6) -0.15493(10) -0.12939(7) 0.0283(3) Uani 1 1 d .
S2 S 0.77502(6) -0.36448(10) -0.07919(7) 0.0243(3) Uani 1 1 d .
S3 S 0.58851(6) -0.18672(11) -0.34051(8) 0.0293(3) Uani 1 1 d .
S4 S 0.69877(6) -0.41972(11) -0.29077(7) 0.0294(3) Uani 1 1 d .
O1 O 0.46117(15) -0.4728(3) -0.3617(2) 0.0338(7) Uani 1 1 d .
O2 O 0.37685(16) -0.6893(3) -0.4077(2) 0.0318(7) Uani 1 1 d .
O3 O 0.49922(16) -0.8403(3) -0.3424(2) 0.0317(7) Uani 1 1 d .
O4 O 0.61255(16) -0.6740(3) -0.2897(2) 0.0348(8) Uani 1 1 d .
C1 C 0.6568(2) -0.2373(4) -0.2207(3) 0.0256(9) Uani 1 1 d .
C2 C 0.7050(2) -0.3337(4) -0.1988(3) 0.0221(9) Uani 1 1 d .
C3 C 0.5102(2) -0.2608(4) -0.3618(3) 0.0322(10) Uani 1 1 d .
H3A H 0.5035 -0.2256 -0.3163 0.039 Uiso 1 1 calc R
H3B H 0.4681 -0.2398 -0.4265 0.039 Uiso 1 1 calc R
C4 C 0.5192(2) -0.4082(4) -0.3500(3) 0.0375(11) Uani 1 1 d .
H4A H 0.5244 -0.4425 -0.3971 0.045 Uiso 1 1 calc R
H4B H 0.5629 -0.4279 -0.2864 0.045 Uiso 1 1 calc R
C5 C 0.4018(2) -0.4926(4) -0.4603(3) 0.0330(11) Uani 1 1 d .
H5A H 0.4165 -0.5402 -0.4934 0.040 Uiso 1 1 calc R
H5B H 0.3818 -0.4090 -0.4924 0.040 Uiso 1 1 calc R
C6 C 0.3475(2) -0.5704(4) -0.4611(3) 0.0339(11) Uani 1 1 d .
H6A H 0.3298 -0.5178 -0.4336 0.041 Uiso 1 1 calc R
H6B H 0.3074 -0.5909 -0.5272 0.041 Uiso 1 1 calc R
C7 C 0.3720(2) -0.7964(5) -0.4636(3) 0.0364(11) Uani 1 1 d .
H7A H 0.3789 -0.7658 -0.5098 0.044 Uiso 1 1 calc R
H7B H 0.3252 -0.8370 -0.4987 0.044 Uiso 1 1 calc R
C8 C 0.4286(2) -0.8929(5) -0.3963(3) 0.0382(11) Uani 1 1 d .
H8A H 0.4202 -0.9238 -0.3517 0.046 Uiso 1 1 calc R
H8B H 0.4251 -0.9678 -0.4331 0.046 Uiso 1 1 calc R
C9 C 0.5246(2) -0.8273(4) -0.3976(3) 0.0342(11) Uani 1 1 d .
H9A H 0.4997 -0.7561 -0.4435 0.041 Uiso 1 1 calc R
H9B H 0.5155 -0.9075 -0.4332 0.041 Uiso 1 1 calc R
C10 C 0.6025(2) -0.7999(4) -0.3314(3) 0.0333(11) Uani 1 1 d .
H10A H 0.6269 -0.8662 -0.2812 0.040 Uiso 1 1 calc R
H10B H 0.6218 -0.8011 -0.3667 0.040 Uiso 1 1 calc R
C11 C 0.6855(2) -0.6471(4) -0.2116(3) 0.0350(11) Uani 1 1 d .
H11A H 0.7088 -0.7287 -0.1786 0.042 Uiso 1 1 calc R
H11B H 0.6870 -0.5899 -0.1661 0.042 Uiso 1 1 calc R
C12 C 0.7275(2) -0.5834(4) -0.2411(3) 0.0313(10) Uani 1 1 d .
H12A H 0.7242 -0.6390 -0.2886 0.038 Uiso 1 1 calc R
H12B H 0.7774 -0.5796 -0.1850 0.038 Uiso 1 1 calc R

loop_
_atom_site_aniso_label
_atom_site_aniso_U_11
_atom_site_aniso_U_22
_atom_site_aniso_U_33
_atom_site_aniso_U_23
_atom_site_aniso_U_13
_atom_site_aniso_U_12
Ni 0.0245(4) 0.0223(4) 0.0164(4) -0.0029(3) 0.0119(3) -0.0007(3)
Na1 0.0573(18) 0.0260(13) 0.0197(13) 0.000 0.0138(13) 0.000
S1 0.0328(6) 0.0287(6) 0.0197(5) -0.0015(4) 0.0141(5) 0.0061(5)
S2 0.0261(6) 0.0270(5) 0.0187(5) -0.0023(4) 0.0131(4) 0.0019(5)
S3 0.0322(6) 0.0318(6) 0.0195(5) 0.0040(4) 0.0135(5) 0.0010(5)
S4 0.0370(7) 0.0339(6) 0.0218(5) -0.0044(5) 0.0203(5) -0.0014(5)
O1 0.0275(17) 0.0412(18) 0.0224(16) 0.0053(13) 0.0101(14) -0.0012(15)
O2 0.0383(18) 0.0316(16) 0.0270(16) 0.0005(13) 0.0207(15) 0.0021(15)
O3 0.0296(17) 0.0361(17) 0.0274(16) -0.0025(13) 0.0163(15) -0.0021(15)
O4 0.0326(18) 0.0281(16) 0.0362(18) -0.0043(14) 0.0172(15) 0.0006(15)
C1 0.028(2) 0.029(2) 0.018(2) -0.0009(17) 0.0135(18) -0.0044(19)
C2 0.026(2) 0.023(2) 0.019(2) -0.0024(16) 0.0145(18) -0.0031(18)
C3 0.029(2) 0.040(3) 0.022(2) 0.0006(19) 0.0129(19) 0.005(2)
C4 0.026(2) 0.035(3) 0.040(3) 0.005(2) 0.015(2) 0.000(2)
C5 0.029(2) 0.040(3) 0.024(2) 0.006(2) 0.013(2) 0.005(2)
C6 0.032(2) 0.041(3) 0.030(2) 0.005(2) 0.019(2) 0.006(2)
C7 0.031(3) 0.044(3) 0.027(2) -0.012(2) 0.014(2) -0.006(2)
C8 0.038(3) 0.035(3) 0.040(3) -0.010(2) 0.023(2) -0.009(2)
C9 0.039(3) 0.035(3) 0.028(2) -0.005(2) 0.020(2) -0.001(2)
C10 0.034(3) 0.030(2) 0.034(3) -0.006(2) 0.020(2) 0.002(2)
C11 0.037(3) 0.031(2) 0.028(2) -0.0063(19) 0.016(2) -0.005(2)
C12 0.032(2) 0.032(2) 0.028(2) -0.0070(19) 0.017(2) 0.005(2)

loop_
_atom_type_symbol
_atom_type_description
_atom_type_scat_dispersion_real
_atom_type_scat_dispersion_imag
_atom_type_scat_source
C C 0.0033 0.0016 'International Tables Vol C Tables 4.2.6.8 and 6.1.1.4'
H H 0.0000 0.0000 'International Tables Vol C Tables 4.2.6.8 and 6.1.1.4'
O O 0.0106 0.0060 'International Tables Vol C Tables 4.2.6.8 and 6.1.1.4'
Na Na 0.0362 0.0249 'International Tables Vol C Tables 4.2.6.8 and 6.1.1.4'
S S 0.1246 0.1234 'International Tables Vol C Tables 4.2.6.8 and 6.1.1.4'
Ni Ni 0.3393 1.1124 'International Tables Vol C Tables 4.2.6.8 and 6.1.1.4'

loop_
_geom_angle_atom_site_label_1
_geom_angle_atom_site_label_2
_geom_angle_atom_site_label_3
_geom_angle
_geom_angle_site_symmetry_1
_geom_angle_site_symmetry_3
S1 Ni S1 180.00(13) 7_645 .
S1 Ni S2 88.63(4) 7_645 .
S1 Ni S2 91.37(4) . .
S1 Ni S2 91.37(4) 7_645 7_645
S1 Ni S2 88.63(4) . 7_645
S2 Ni S2 180.00(4) . 7_645
O3 Na1 O3 82.01(15) 2_654 .
O3 Na1 O1 101.97(10) 2_654 2_654
O3 Na1 O1 162.58(10) . 2_654
O3 Na1 O1 162.58(10) 2_654 .
O3 Na1 O1 101.97(10) . .
O1 Na1 O1 79.37(16) 2_654 .
O3 Na1 O2 69.31(10) 2_654 2_654
O3 Na1 O2 99.62(11) . 2_654
O1 Na1 O2 66.77(10) 2_654 2_654
O1 Na1 O2 125.74(11) . 2_654
O3 Na1 O2 99.62(11) 2_654 .
O3 Na1 O2 69.31(10) . .
O1 Na1 O2 125.74(11) 2_654 .
O1 Na1 O2 66.77(10) . .
O2 Na1 O2 165.83(17) 2_654 .
C1 S1 Ni 104.37(15) . .
C2 S2 Ni 104.23(14) . .
C1 S3 C3 101.4(2) . .
C2 S4 C12 102.86(19) . .
C4 O1 C5 112.8(3) . .
C4 O1 Na1 112.6(2) . .
C5 O1 Na1 117.8(3) . .
C7 O2 C6 113.5(3) . .
C7 O2 Na1 113.6(3) . .
C6 O2 Na1 112.7(3) . .
C9 O3 C8 113.3(3) . .
C9 O3 Na1 122.9(3) . .
C8 O3 Na1 104.6(2) . .
C10 O4 C11 113.0(3) . .
C2 C1 S1 120.0(3) . .
C2 C1 S3 122.7(3) . .
S1 C1 S3 117.2(2) . .
C1 C2 S2 119.0(3) . .
C1 C2 S4 120.8(3) . .
S2 C2 S4 120.1(2) . .
C4 C3 S3 110.0(3) . .
C4 C3 H3A 109.7 . .
S3 C3 H3A 109.7 . .
C4 C3 H3B 109.7 . .
S3 C3 H3B 109.7 . .
H3A C3 H3B 108.2 . .
O1 C4 C3 113.3(4) . .
O1 C4 H4A 108.9 . .
C3 C4 H4A 108.9 . .
O1 C4 H4B 108.9 . .
C3 C4 H4B 108.9 . .
H4A C4 H4B 107.7 . .
O1 C5 C6 106.7(4) . .
O1 C5 H5A 110.4 . .
C6 C5 H5A 110.4 . .
O1 C5 H5B 110.4 . .
C6 C5 H5B 110.4 . .
H5A C5 H5B 108.6 . .
O2 C6 C5 111.9(4) . .
O2 C6 H6A 109.2 . .
C5 C6 H6A 109.2 . .
O2 C6 H6B 109.2 . .
C5 C6 H6B 109.2 . .
H6A C6 H6B 107.9 . .
O2 C7 C8 107.9(4) . .
O2 C7 H7A 110.1 . .
C8 C7 H7A 110.1 . .
O2 C7 H7B 110.1 . .
C8 C7 H7B 110.1 . .
H7A C7 H7B 108.4 . .
O3 C8 C7 113.4(4) . .
O3 C8 H8A 108.9 . .
C7 C8 H8A 108.9 . .
O3 C8 H8B 108.9 . .
C7 C8 H8B 108.9 . .
H8A C8 H8B 107.7 . .
O3 C9 C10 108.9(4) . .
O3 C9 H9A 109.9 . .
C10 C9 H9A 109.9 . .
O3 C9 H9B 109.9 . .
C10 C9 H9B 109.9 . .
H9A C9 H9B 108.3 . .
O4 C10 C9 108.0(4) . .
O4 C10 H10A 110.1 . .
C9 C10 H10A 110.1 . .
O4 C10 H10B 110.1 . .
C9 C10 H10B 110.1 . .
H10A C10 H10B 108.4 . .
O4 C11 C12 114.6(4) . .
O4 C11 H11A 108.6 . .
C12 C11 H11A 108.6 . .
O4 C11 H11B 108.6 . .
C12 C11 H11B 108.6 . .
H11A C11 H11B 107.6 . .
C11 C12 S4 115.2(3) . .
C11 C12 H12A 108.5 . .
S4 C12 H12A 108.5 . .
C11 C12 H12B 108.5 . .
S4 C12 H12B 108.5 . .
H12A C12 H12B 107.5 . .

loop_
_geom_bond_atom_site_label_1
_geom_bond_atom_site_label_2
_geom_bond_distance
_geom_bond_site_symmetry_2
Ni S1 2.1417(11) 7_645
Ni S1 2.1417(11) .
Ni S2 2.1551(10) .
Ni S2 2.1551(10) 7_645
Na1 O3 2.452(3) 2_654
Na1 O3 2.452(3) .
Na1 O1 2.463(3) 2_654
Na1 O1 2.463(3) .
Na1 O2 2.523(3) 2_654
Na1 O2 2.523(3) .
S1 C1 1.726(4) .
S2 C2 1.728(4) .
S3 C1 1.770(4) .
S3 C3 1.816(5) .
S4 C2 1.760(4) .
S4 C12 1.810(4) .
O1 C4 1.421(5) .
O1 C5 1.425(5) .
O2 C7 1.424(5) .
O2 C6 1.425(5) .
O3 C9 1.422(5) .
O3 C8 1.428(5) .
O4 C10 1.422(5) .
O4 C11 1.426(5) .
C1 C2 1.370(6) .
C3 C4 1.514(6) .
C3 H3A 0.9700 .
C3 H3B 0.9700 .
C4 H4A 0.9700 .
C4 H4B 0.9700 .
C5 C6 1.503(6) .
C5 H5A 0.9700 .
C5 H5B 0.9700 .
C6 H6A 0.9700 .
C6 H6B 0.9700 .
C7 C8 1.489(7) .
C7 H7A 0.9700 .
C7 H7B 0.9700 .
C8 H8A 0.9700 .
C8 H8B 0.9700 .
C9 C10 1.485(6) .
C9 H9A 0.9700 .
C9 H9B 0.9700 .
C10 H10A 0.9700 .
C10 H10B 0.9700 .
C11 C12 1.519(6) .
C11 H11A 0.9700 .
C11 H11B 0.9700 .
C12 H12A 0.9700 .
C12 H12B 0.9700 .

loop_
_geom_torsion_atom_site_label_1
_geom_torsion_atom_site_label_2
_geom_torsion_atom_site_label_3
_geom_torsion_atom_site_label_4
_geom_torsion
_geom_torsion_site_symmetry_1
S2 Ni S1 C1 7.34(15) .
S2 Ni S1 C1 -172.66(15) 7_645
S1 Ni S2 C2 171.20(14) 7_645
S1 Ni S2 C2 -8.80(14) .
O3 Na1 O1 C4 169.6(4) 2_654
O3 Na1 O1 C4 -88.8(3) .
O1 Na1 O1 C4 73.5(3) 2_654
O2 Na1 O1 C4 22.5(3) 2_654
O2 Na1 O1 C4 -149.8(3) .
O3 Na1 O1 C5 -56.3(5) 2_654
O3 Na1 O1 C5 45.3(3) .
O1 Na1 O1 C5 -152.4(3) 2_654
O2 Na1 O1 C5 156.6(3) 2_654
O2 Na1 O1 C5 -15.7(3) .
O3 Na1 O2 C7 -75.5(3) 2_654
O3 Na1 O2 C7 2.1(3) .
O1 Na1 O2 C7 172.1(3) 2_654
O1 Na1 O2 C7 115.9(3) .
O2 Na1 O2 C7 -37.9(3) 2_654
O3 Na1 O2 C6 153.6(3) 2_654
O3 Na1 O2 C6 -128.8(3) .
O1 Na1 O2 C6 41.2(3) 2_654
O1 Na1 O2 C6 -15.0(2) .
O2 Na1 O2 C6 -168.8(3) 2_654
O3 Na1 O3 C9 -156.0(3) 2_654
O1 Na1 O3 C9 -51.4(5) 2_654
O1 Na1 O3 C9 41.3(3) .
O2 Na1 O3 C9 -88.7(3) 2_654
O2 Na1 O3 C9 100.5(3) .
O3 Na1 O3 C8 73.1(2) 2_654
O1 Na1 O3 C8 177.7(4) 2_654
O1 Na1 O3 C8 -89.7(3) .
O2 Na1 O3 C8 140.4(3) 2_654
O2 Na1 O3 C8 -30.4(3) .
Ni S1 C1 C2 -3.9(4) .
Ni S1 C1 S3 178.81(19) .
C3 S3 C1 C2 105.7(4) .
C3 S3 C1 S1 -77.1(3) .
S1 C1 C2 S2 -3.6(5) .
S3 C1 C2 S2 173.6(2) .
S1 C1 C2 S4 179.6(2) .
S3 C1 C2 S4 -3.3(5) .
Ni S2 C2 C1 9.0(3) .
Ni S2 C2 S4 -174.09(19) .
C12 S4 C2 C1 -144.8(3) .
C12 S4 C2 S2 38.4(3) .
C1 S3 C3 C4 -59.4(4) .
C5 O1 C4 C3 81.1(5) .
Na1 O1 C4 C3 -142.5(3) .
S3 C3 C4 O1 177.6(3) .
C4 O1 C5 C6 175.7(3) .
Na1 O1 C5 C6 41.7(4) .
C7 O2 C6 C5 -88.0(5) .
Na1 O2 C6 C5 42.9(4) .
O1 C5 C6 O2 -55.3(5) .
C6 O2 C7 C8 156.4(4) .
Na1 O2 C7 C8 25.9(4) .
C9 O3 C8 C7 -75.7(5) .
Na1 O3 C8 C7 60.6(4) .
O2 C7 C8 O3 -60.3(5) .
C8 O3 C9 C10 -167.9(4) .
Na1 O3 C9 C10 64.8(4) .
C11 O4 C10 C9 169.0(4) .
O3 C9 C10 O4 -66.6(5) .
C10 O4 C11 C12 89.1(4) .
O4 C11 C12 S4 65.7(4) .
C2 S4 C12 C11 56.4(3) .
